data_4060183
_journal_name_full Organometallics
_journal_year 2005
_chemical_formula_sum 'C28 H48 Al Cl2 Y'
_chemical_formula_weight 571.45
_space_group_IT_number 2
_symmetry_cell_setting triclinic
_symmetry_space_group_name_Hall '-P 1'
_symmetry_space_group_name_H-M 'P -1'
_atom_sites_solution_hydrogens geom
_atom_sites_solution_primary direct
_atom_sites_solution_secondary difmap
_cell_angle_alpha 71.826(3)
_cell_angle_beta 79.651(3)
_cell_angle_gamma 79.978(3)
_cell_formula_units_Z 4
_cell_length_a 12.481(2)
_cell_length_b 12.996(2)
_cell_length_c 20.233(4)
_cell_measurement_reflns_used ?
_cell_measurement_temperature 163(2)
_cell_measurement_theta_max ?
_cell_measurement_theta_min ?
_cell_volume 3042.8(9)
_diffrn_ambient_temperature 163(2)
_diffrn_detector_area_resol_mean ?
_diffrn_measurement_device_type ?
_diffrn_measurement_method ?
_diffrn_radiation_monochromator graphite
_diffrn_radiation_source 'fine-focus sealed tube'
_diffrn_radiation_type MoK\a
_diffrn_radiation_wavelength 0.71073
_diffrn_reflns_av_R_equivalents 0.0311
_diffrn_reflns_av_sigmaI/netI 0.0491
_diffrn_reflns_limit_h_max 16
_diffrn_reflns_limit_h_min -16
_diffrn_reflns_limit_k_max 17
_diffrn_reflns_limit_k_min -17
_diffrn_reflns_limit_l_max 26
_diffrn_reflns_limit_l_min -26
_diffrn_reflns_number 31685
_diffrn_reflns_theta_max 28.33
_diffrn_reflns_theta_min 1.07
_diffrn_standards_decay_% ?
_diffrn_standards_interval_count ?
_diffrn_standards_interval_time ?
_diffrn_standards_number ?
_exptl_absorpt_coefficient_mu 2.134
_exptl_absorpt_correction_T_max 0.7264
_exptl_absorpt_correction_T_min 0.4976
_exptl_absorpt_correction_type ?
_exptl_absorpt_process_details ?
_exptl_crystal_colour ?
_exptl_crystal_density_diffrn 1.247
_exptl_crystal_density_meas ?
_exptl_crystal_density_method 'not measured'
_exptl_crystal_description ?
_exptl_crystal_F_000 1208
_exptl_crystal_size_max 0.38
_exptl_crystal_size_mid 0.27
_exptl_crystal_size_min 0.16
_refine_ls_extinction_coef ?
_refine_ls_extinction_method none
_refine_ls_goodness_of_fit_ref 1.039
_refine_ls_hydrogen_treatment mixed
_refine_ls_matrix_type full
_refine_ls_number_parameters 577
_refine_ls_number_reflns 14208
_refine_ls_number_restraints 0
_refine_ls_restrained_S_all 1.039
_refine_ls_R_factor_all 0.0646
_refine_ls_R_factor_gt 0.0405
_refine_ls_shift/su_max 0.001
_refine_ls_shift/su_mean 0.000
_refine_ls_structure_factor_coef Fsqd
_refine_ls_weighting_details 'calc w=1/[\s^2^(Fo^2^)+(0.0585P)^2^+1.6217P] where P=(Fo^2^+2Fc^2^)/3'
_refine_ls_weighting_scheme calc
_refine_ls_wR_factor_gt 0.1042
_refine_ls_wR_factor_ref 0.1151
_reflns_number_gt 10604
_reflns_number_total 14208
_reflns_threshold_expression >2sigma(I)
_cod_depositor_comments
;
The following automatic conversions were performed:
'_symmetry_cell_setting' value 'Triclinic' changed to 'triclinic'
according to '/home/saulius/struct/CIF-dictionaries/cif_core.dic'
dictionary named 'cif_core.dic' version 2.4.1 from 2010-06-29.

Automatic conversion script
Id: cif_fix_enum 1527 2010-12-29 10:47:43Z saulius 
;
_cod_database_code 4060183

loop_
_symmetry_equiv_pos_as_xyz
'x, y, z'
'-x, -y, -z'

loop_
_atom_site_label
_atom_site_type_symbol
_atom_site_fract_x
_atom_site_fract_y
_atom_site_fract_z
_atom_site_U_iso_or_equiv
_atom_site_adp_type
_atom_site_occupancy
_atom_site_symmetry_multiplicity
_atom_site_calc_flag
_atom_site_refinement_flags
_atom_site_disorder_assembly
_atom_site_disorder_group
Y1 Y 0.75678(2) 0.74513(2) 0.068441(13) 0.01573(7) Uani 1 1 d . . .
Al1 Al 0.63660(7) 0.70312(7) -0.07505(4) 0.01866(18) Uani 1 1 d . . .
Cl1 Cl 0.74089(5) 0.58889(5) 0.00655(3) 0.01913(14) Uani 1 1 d . . .
Cl2 Cl 0.62177(5) 0.84867(5) -0.03240(4) 0.02044(14) Uani 1 1 d . . .
C1 C 0.9461(2) 0.7586(3) -0.01648(15) 0.0229(6) Uani 1 1 d . . .
C2 C 0.9715(2) 0.7200(2) 0.05342(16) 0.0226(6) Uani 1 1 d . . .
C3 C 0.9381(2) 0.8063(3) 0.08436(15) 0.0229(6) Uani 1 1 d . . .
C4 C 0.8876(2) 0.8970(2) 0.03472(16) 0.0228(6) Uani 1 1 d . . .
C5 C 0.8945(2) 0.8667(3) -0.02827(15) 0.0231(6) Uani 1 1 d . . .
C6 C 0.9812(2) 0.6975(3) -0.07041(17) 0.0330(8) Uani 1 1 d . . .
H6A H 1.0148 0.6235 -0.0481 0.050 Uiso 1 1 calc R . .
H6B H 1.0347 0.7357 -0.1076 0.050 Uiso 1 1 calc R . .
H6C H 0.9171 0.6933 -0.0907 0.050 Uiso 1 1 calc R . .
C7 C 1.0325(3) 0.6104(3) 0.08580(18) 0.0366(8) Uani 1 1 d . . .
H7A H 1.0393 0.6037 0.1345 0.055 Uiso 1 1 calc R . .
H7B H 1.1058 0.6033 0.0592 0.055 Uiso 1 1 calc R . .
H7C H 0.9922 0.5527 0.0848 0.055 Uiso 1 1 calc R . .
C8 C 0.9717(3) 0.8068(3) 0.15181(17) 0.0380(8) Uani 1 1 d . . .
H8A H 0.9386 0.8747 0.1627 0.057 Uiso 1 1 calc R . .
H8B H 1.0518 0.8016 0.1470 0.057 Uiso 1 1 calc R . .
H8C H 0.9465 0.7444 0.1898 0.057 Uiso 1 1 calc R . .
C9 C 0.8466(3) 1.0090(3) 0.04249(19) 0.0364(8) Uani 1 1 d . . .
H9A H 0.8155 1.0550 0.0002 0.055 Uiso 1 1 calc R . .
H9B H 0.9077 1.0415 0.0490 0.055 Uiso 1 1 calc R . .
H9C H 0.7899 1.0035 0.0834 0.055 Uiso 1 1 calc R . .
C10 C 0.8656(3) 0.9426(3) -0.09733(17) 0.0371(8) Uani 1 1 d . . .
H10A H 0.8305 1.0130 -0.0909 0.056 Uiso 1 1 calc R . .
H10B H 0.8150 0.9109 -0.1150 0.056 Uiso 1 1 calc R . .
H10C H 0.9326 0.9534 -0.1311 0.056 Uiso 1 1 calc R . .
C11 C 0.5753(2) 0.6830(2) 0.14714(15) 0.0225(6) Uani 1 1 d . . .
C12 C 0.6611(2) 0.6046(2) 0.17809(15) 0.0237(6) Uani 1 1 d . . .
C13 C 0.7229(2) 0.6581(2) 0.20656(15) 0.0245(6) Uani 1 1 d . . .
C14 C 0.6760(2) 0.7691(2) 0.19353(14) 0.0222(6) Uani 1 1 d . . .
C15 C 0.5854(2) 0.7845(2) 0.15629(15) 0.0231(6) Uani 1 1 d . . .
C16 C 0.4851(3) 0.6578(3) 0.11724(17) 0.0317(7) Uani 1 1 d . . .
H16A H 0.4992 0.5814 0.1168 0.047 Uiso 1 1 calc R . .
H16B H 0.4822 0.7056 0.0692 0.047 Uiso 1 1 calc R . .
H16C H 0.4149 0.6699 0.1462 0.047 Uiso 1 1 calc R . .
C17 C 0.6755(3) 0.4841(3) 0.18673(16) 0.0331(8) Uani 1 1 d . . .
H17A H 0.6227 0.4680 0.1620 0.050 Uiso 1 1 calc R . .
H17B H 0.6629 0.4443 0.2367 0.050 Uiso 1 1 calc R . .
H17C H 0.7503 0.4615 0.1671 0.050 Uiso 1 1 calc R . .
C18 C 0.8077(3) 0.5977(3) 0.25475(16) 0.0353(8) Uani 1 1 d . . .
H18A H 0.8403 0.6503 0.2682 0.053 Uiso 1 1 calc R . .
H18B H 0.8652 0.5558 0.2303 0.053 Uiso 1 1 calc R . .
H18C H 0.7724 0.5478 0.2969 0.053 Uiso 1 1 calc R . .
C19 C 0.7014(3) 0.8532(3) 0.22351(17) 0.0334(8) Uani 1 1 d . . .
H19A H 0.7674 0.8250 0.2468 0.050 Uiso 1 1 calc R . .
H19B H 0.6394 0.8690 0.2577 0.050 Uiso 1 1 calc R . .
H19C H 0.7141 0.9202 0.1856 0.050 Uiso 1 1 calc R . .
C20 C 0.5092(3) 0.8888(3) 0.13649(17) 0.0308(7) Uani 1 1 d . . .
H20A H 0.4534 0.8791 0.1112 0.046 Uiso 1 1 calc R . .
H20B H 0.5511 0.9474 0.1063 0.046 Uiso 1 1 calc R . .
H20C H 0.4734 0.9080 0.1790 0.046 Uiso 1 1 calc R . .
C21 C 0.4887(2) 0.6602(2) -0.06207(16) 0.0226(6) Uani 1 1 d . . .
H21A H 0.4888 0.6151 -0.0935 0.027 Uiso 1 1 calc R . .
H21B H 0.4726 0.6138 -0.0132 0.027 Uiso 1 1 calc R . .
C22 C 0.3957(2) 0.7555(3) -0.07649(17) 0.0274(7) Uani 1 1 d . . .
H22 H 0.3995 0.8034 -0.0469 0.033 Uiso 1 1 calc R . .
C23 C 0.4099(3) 0.8236(3) -0.1527(2) 0.0439(9) Uani 1 1 d . . .
H23A H 0.4821 0.8495 -0.1647 0.066 Uiso 1 1 calc R . .
H23B H 0.3525 0.8864 -0.1599 0.066 Uiso 1 1 calc R . .
H23C H 0.4043 0.7790 -0.1828 0.066 Uiso 1 1 calc R . .
C24 C 0.2833(3) 0.7146(3) -0.0559(2) 0.0424(9) Uani 1 1 d . . .
H24A H 0.2758 0.6709 -0.0065 0.064 Uiso 1 1 calc R . .
H24B H 0.2766 0.6694 -0.0854 0.064 Uiso 1 1 calc R . .
H24C H 0.2255 0.7770 -0.0626 0.064 Uiso 1 1 calc R . .
C25 C 0.7297(2) 0.7265(2) -0.16638(14) 0.0226(6) Uani 1 1 d . . .
H25A H 0.6823 0.7596 -0.2039 0.027 Uiso 1 1 calc R . .
H25B H 0.7801 0.7796 -0.1700 0.027 Uiso 1 1 calc R . .
C26 C 0.7986(2) 0.6224(3) -0.17975(15) 0.0239(6) Uani 1 1 d . . .
H26 H 0.8486 0.5919 -0.1429 0.029 Uiso 1 1 calc R . .
C27 C 0.8701(3) 0.6468(3) -0.25111(17) 0.0385(8) Uani 1 1 d . . .
H27A H 0.9166 0.7023 -0.2546 0.058 Uiso 1 1 calc R . .
H27B H 0.8230 0.6740 -0.2884 0.058 Uiso 1 1 calc R . .
H27C H 0.9164 0.5799 -0.2561 0.058 Uiso 1 1 calc R . .
C28 C 0.7262(3) 0.5359(3) -0.17309(17) 0.0304(7) Uani 1 1 d . . .
H28A H 0.6809 0.5209 -0.1271 0.046 Uiso 1 1 calc R . .
H28B H 0.7724 0.4688 -0.1778 0.046 Uiso 1 1 calc R . .
H28C H 0.6785 0.5624 -0.2101 0.046 Uiso 1 1 calc R . .
Y2 Y 0.25099(2) 0.73982(2) 0.425927(13) 0.01528(7) Uani 1 1 d . . .
Al2 Al 0.35369(7) 0.79168(7) 0.57214(4) 0.02065(18) Uani 1 1 d . . .
Cl3 Cl 0.24340(5) 0.89700(5) 0.49147(3) 0.01952(14) Uani 1 1 d . . .
Cl4 Cl 0.36346(6) 0.63697(6) 0.53946(4) 0.02109(14) Uani 1 1 d . . .
C29 C 0.4029(2) 0.8581(2) 0.34007(14) 0.0213(6) Uani 1 1 d . . .
C30 C 0.3141(2) 0.8689(2) 0.30188(14) 0.0215(6) Uani 1 1 d . . .
C31 C 0.3118(2) 0.7670(2) 0.29082(14) 0.0214(6) Uani 1 1 d . . .
C32 C 0.3952(2) 0.6913(2) 0.32533(14) 0.0219(6) Uani 1 1 d . . .
C33 C 0.4517(2) 0.7482(2) 0.35548(15) 0.0220(6) Uani 1 1 d . . .
C34 C 0.4451(3) 0.9523(3) 0.35129(16) 0.0326(8) Uani 1 1 d . . .
H34A H 0.3946 1.0191 0.3359 0.049 Uiso 1 1 calc R . .
H34B H 0.5179 0.9618 0.3240 0.049 Uiso 1 1 calc R . .
H34C H 0.4505 0.9373 0.4012 0.049 Uiso 1 1 calc R . .
C35 C 0.2450(3) 0.9750(3) 0.27114(17) 0.0352(8) Uani 1 1 d . . .
H35A H 0.1893 0.9614 0.2475 0.053 Uiso 1 1 calc R . .
H35B H 0.2920 1.0260 0.2372 0.053 Uiso 1 1 calc R . .
H35C H 0.2089 1.0067 0.3088 0.053 Uiso 1 1 calc R . .
C36 C 0.2479(3) 0.7498(3) 0.23989(16) 0.0343(8) Uani 1 1 d . . .
H36A H 0.1955 0.8149 0.2240 0.051 Uiso 1 1 calc R . .
H36B H 0.2080 0.6866 0.2630 0.051 Uiso 1 1 calc R . .
H36C H 0.2984 0.7366 0.1995 0.051 Uiso 1 1 calc R . .
C37 C 0.4288(3) 0.5752(3) 0.32357(17) 0.0335(8) Uani 1 1 d . . .
H37A H 0.4884 0.5417 0.3521 0.050 Uiso 1 1 calc R . .
H37B H 0.4540 0.5741 0.2750 0.050 Uiso 1 1 calc R . .
H37C H 0.3658 0.5341 0.3425 0.050 Uiso 1 1 calc R . .
C38 C 0.5547(2) 0.6995(3) 0.38890(16) 0.0331(8) Uani 1 1 d . . .
H38A H 0.5690 0.6213 0.3931 0.050 Uiso 1 1 calc R . .
H38B H 0.5454 0.7098 0.4357 0.050 Uiso 1 1 calc R . .
H38C H 0.6169 0.7357 0.3597 0.050 Uiso 1 1 calc R . .
C39 C 0.0802(2) 0.6788(2) 0.51781(15) 0.0214(6) Uani 1 1 d . . .
C40 C 0.0375(2) 0.7643(2) 0.46227(15) 0.0215(6) Uani 1 1 d . . .
C41 C 0.0527(2) 0.7253(2) 0.40249(15) 0.0220(6) Uani 1 1 d . . .
C42 C 0.1067(2) 0.6164(2) 0.42116(15) 0.0217(6) Uani 1 1 d . . .
C43 C 0.1238(2) 0.5877(2) 0.49229(15) 0.0211(6) Uani 1 1 d . . .
C44 C 0.0710(3) 0.6822(3) 0.59235(15) 0.0302(7) Uani 1 1 d . . .
H44A H 0.1070 0.6136 0.6207 0.045 Uiso 1 1 calc R . .
H44B H -0.0067 0.6921 0.6116 0.045 Uiso 1 1 calc R . .
H44C H 0.1065 0.7432 0.5933 0.045 Uiso 1 1 calc R . .
C45 C -0.0214(2) 0.8733(3) 0.46637(18) 0.0313(7) Uani 1 1 d . . .
H45A H -0.0418 0.9163 0.4202 0.047 Uiso 1 1 calc R . .
H45B H 0.0268 0.9119 0.4809 0.047 Uiso 1 1 calc R . .
H45C H -0.0877 0.8630 0.5007 0.047 Uiso 1 1 calc R . .
C46 C -0.0025(3) 0.7826(3) 0.33818(17) 0.0358(8) Uani 1 1 d . . .
H46A H -0.0322 0.8572 0.3388 0.054 Uiso 1 1 calc R . .
H46B H -0.0623 0.7431 0.3377 0.054 Uiso 1 1 calc R . .
H46C H 0.0512 0.7847 0.2961 0.054 Uiso 1 1 calc R . .
C47 C 0.1243(3) 0.5360(3) 0.37923(17) 0.0324(8) Uani 1 1 d . . .
H47A H 0.1071 0.5739 0.3316 0.049 Uiso 1 1 calc R . .
H47B H 0.0762 0.4791 0.4017 0.049 Uiso 1 1 calc R . .
H47C H 0.2010 0.5025 0.3771 0.049 Uiso 1 1 calc R . .
C48 C 0.1699(2) 0.4755(2) 0.53373(16) 0.0286(7) Uani 1 1 d . . .
H48A H 0.1743 0.4758 0.5815 0.043 Uiso 1 1 calc R . .
H48B H 0.2434 0.4556 0.5110 0.043 Uiso 1 1 calc R . .
H48C H 0.1218 0.4223 0.5355 0.043 Uiso 1 1 calc R . .
C49 C 0.2683(3) 0.7780(2) 0.66555(15) 0.0257(6) Uani 1 1 d . . .
H49A H 0.2227 0.7181 0.6764 0.031 Uiso 1 1 calc R . .
H49B H 0.3202 0.7565 0.7007 0.031 Uiso 1 1 calc R . .
C50 C 0.1926(3) 0.8813(3) 0.67438(16) 0.0293(7) Uani 1 1 d . . .
H50 H 0.1404 0.9027 0.6389 0.035 Uiso 1 1 calc R . .
C51 C 0.1250(3) 0.8606(4) 0.74764(19) 0.0474(10) Uani 1 1 d . . .
H51A H 0.0828 0.7998 0.7559 0.071 Uiso 1 1 calc R . .
H51B H 0.0746 0.9264 0.7504 0.071 Uiso 1 1 calc R . .
H51C H 0.1745 0.8423 0.7833 0.071 Uiso 1 1 calc R . .
C52 C 0.2596(3) 0.9758(3) 0.66034(18) 0.0360(8) Uani 1 1 d . . .
H52A H 0.3021 0.9882 0.6135 0.054 Uiso 1 1 calc R . .
H52B H 0.3097 0.9577 0.6956 0.054 Uiso 1 1 calc R . .
H52C H 0.2098 1.0421 0.6629 0.054 Uiso 1 1 calc R . .
C53 C 0.5024(2) 0.8355(2) 0.54583(15) 0.0230(6) Uani 1 1 d . . .
H53A H 0.5174 0.8610 0.4940 0.028 Uiso 1 1 calc R . .
H53B H 0.5034 0.8985 0.5633 0.028 Uiso 1 1 calc R . .
C54 C 0.5964(2) 0.7471(2) 0.57298(17) 0.0261(6) Uani 1 1 d . . .
H54 H 0.5921 0.6818 0.5579 0.031 Uiso 1 1 calc R . .
C55 C 0.7078(3) 0.7867(3) 0.5411(2) 0.0399(9) Uani 1 1 d . . .
H55A H 0.7136 0.8086 0.4898 0.060 Uiso 1 1 calc R . .
H55B H 0.7665 0.7277 0.5566 0.060 Uiso 1 1 calc R . .
H55C H 0.7148 0.8494 0.5565 0.060 Uiso 1 1 calc R . .
C56 C 0.5860(3) 0.7125(3) 0.65242(18) 0.0393(8) Uani 1 1 d . . .
H56A H 0.5145 0.6869 0.6722 0.059 Uiso 1 1 calc R . .
H56B H 0.5924 0.7749 0.6683 0.059 Uiso 1 1 calc R . .
H56C H 0.6446 0.6534 0.6681 0.059 Uiso 1 1 calc R . .

loop_
_atom_site_aniso_label
_atom_site_aniso_U_11
_atom_site_aniso_U_22
_atom_site_aniso_U_33
_atom_site_aniso_U_23
_atom_site_aniso_U_13
_atom_site_aniso_U_12
Y1 0.01565(13) 0.01767(14) 0.01267(13) -0.00165(10) -0.00107(10) -0.00493(10)
Al1 0.0177(4) 0.0199(4) 0.0183(4) -0.0039(3) -0.0042(3) -0.0032(3)
Cl1 0.0209(3) 0.0178(3) 0.0181(3) -0.0040(3) -0.0039(3) -0.0019(2)
Cl2 0.0203(3) 0.0183(3) 0.0226(3) -0.0041(3) -0.0064(3) -0.0018(3)
C1 0.0172(13) 0.0319(17) 0.0206(14) -0.0079(13) 0.0033(11) -0.0115(12)
C2 0.0163(13) 0.0259(16) 0.0259(15) -0.0063(13) -0.0040(11) -0.0047(11)
C3 0.0197(14) 0.0313(17) 0.0186(14) -0.0062(13) -0.0027(11) -0.0078(12)
C4 0.0193(14) 0.0220(15) 0.0261(15) -0.0039(12) 0.0008(12) -0.0091(11)
C5 0.0158(13) 0.0317(17) 0.0209(14) -0.0019(13) -0.0011(11) -0.0124(12)
C6 0.0216(15) 0.050(2) 0.0335(18) -0.0224(16) 0.0072(13) -0.0134(14)
C7 0.0258(16) 0.037(2) 0.040(2) -0.0027(16) -0.0058(15) 0.0014(14)
C8 0.0395(19) 0.056(2) 0.0250(17) -0.0104(16) -0.0094(15) -0.0201(17)
C9 0.0317(18) 0.0267(18) 0.048(2) -0.0101(16) 0.0060(16) -0.0102(14)
C10 0.0336(18) 0.041(2) 0.0287(18) 0.0110(15) -0.0066(14) -0.0207(15)
C11 0.0220(14) 0.0249(16) 0.0171(14) -0.0028(12) 0.0047(11) -0.0071(12)
C12 0.0301(16) 0.0217(15) 0.0152(13) -0.0009(12) 0.0035(12) -0.0074(12)
C13 0.0293(16) 0.0261(16) 0.0148(13) -0.0024(12) 0.0017(12) -0.0058(12)
C14 0.0266(15) 0.0256(16) 0.0122(13) -0.0038(11) 0.0036(11) -0.0073(12)
C15 0.0228(14) 0.0253(16) 0.0178(14) -0.0036(12) 0.0046(11) -0.0068(12)
C16 0.0274(16) 0.0382(19) 0.0305(17) -0.0097(15) 0.0061(13) -0.0180(14)
C17 0.048(2) 0.0233(17) 0.0228(16) -0.0016(13) 0.0032(14) -0.0093(14)
C18 0.0405(19) 0.040(2) 0.0211(16) -0.0009(14) -0.0068(14) -0.0041(15)
C19 0.0420(19) 0.0361(19) 0.0251(16) -0.0148(15) 0.0055(14) -0.0122(15)
C20 0.0287(16) 0.0280(17) 0.0294(17) -0.0059(14) 0.0065(13) -0.0019(13)
C21 0.0206(14) 0.0228(15) 0.0258(15) -0.0071(12) -0.0062(12) -0.0031(11)
C22 0.0215(15) 0.0264(16) 0.0391(18) -0.0146(14) -0.0065(13) -0.0033(12)
C23 0.042(2) 0.039(2) 0.045(2) -0.0029(17) -0.0204(18) 0.0051(17)
C24 0.0183(15) 0.039(2) 0.077(3) -0.027(2) -0.0069(17) -0.0028(14)
C25 0.0236(14) 0.0259(16) 0.0182(14) -0.0033(12) -0.0060(12) -0.0053(12)
C26 0.0239(15) 0.0328(17) 0.0158(14) -0.0078(12) -0.0031(12) -0.0037(13)
C27 0.0326(18) 0.055(2) 0.0293(18) -0.0162(17) 0.0052(15) -0.0105(16)
C28 0.0337(17) 0.0304(17) 0.0304(17) -0.0122(14) -0.0041(14) -0.0069(14)
Y2 0.01439(13) 0.01821(14) 0.01279(13) -0.00280(10) -0.00083(10) -0.00503(10)
Al2 0.0228(4) 0.0213(5) 0.0183(4) -0.0035(4) -0.0063(3) -0.0046(3)
Cl3 0.0216(3) 0.0186(3) 0.0183(3) -0.0042(3) -0.0048(3) -0.0026(3)
Cl4 0.0234(3) 0.0187(3) 0.0209(3) -0.0026(3) -0.0074(3) -0.0032(3)
C29 0.0213(14) 0.0263(16) 0.0152(13) -0.0036(12) 0.0030(11) -0.0104(12)
C30 0.0220(14) 0.0219(15) 0.0155(13) -0.0011(11) 0.0027(11) -0.0026(11)
C31 0.0245(14) 0.0261(16) 0.0118(13) -0.0027(11) 0.0012(11) -0.0076(12)
C32 0.0231(14) 0.0232(15) 0.0162(13) -0.0037(12) 0.0047(11) -0.0060(12)
C33 0.0160(13) 0.0278(16) 0.0180(14) -0.0019(12) 0.0019(11) -0.0048(11)
C34 0.0394(19) 0.0339(19) 0.0258(16) -0.0073(14) 0.0054(14) -0.0209(15)
C35 0.0421(19) 0.0301(18) 0.0242(16) 0.0024(14) -0.0046(15) 0.0014(15)
C36 0.0339(18) 0.052(2) 0.0201(15) -0.0124(15) -0.0009(13) -0.0131(16)
C37 0.0378(18) 0.0250(17) 0.0315(17) -0.0079(14) 0.0107(14) -0.0036(14)
C38 0.0178(14) 0.047(2) 0.0254(16) -0.0016(15) 0.0027(12) -0.0016(14)
C39 0.0171(13) 0.0282(16) 0.0199(14) -0.0069(12) 0.0026(11) -0.0105(12)
C40 0.0143(13) 0.0283(16) 0.0228(15) -0.0078(13) 0.0004(11) -0.0072(11)
C41 0.0160(13) 0.0306(16) 0.0208(14) -0.0059(12) -0.0030(11) -0.0086(11)
C42 0.0167(13) 0.0282(16) 0.0225(15) -0.0088(12) 0.0010(11) -0.0102(11)
C43 0.0197(14) 0.0227(15) 0.0206(14) -0.0049(12) 0.0027(11) -0.0100(11)
C44 0.0320(17) 0.043(2) 0.0203(15) -0.0136(14) 0.0074(13) -0.0199(15)
C45 0.0185(15) 0.0306(18) 0.044(2) -0.0113(15) -0.0023(14) -0.0014(13)
C46 0.0255(16) 0.052(2) 0.0301(18) -0.0073(16) -0.0130(14) -0.0042(15)
C47 0.0372(18) 0.0342(19) 0.0315(17) -0.0158(15) 0.0042(14) -0.0174(15)
C48 0.0271(16) 0.0249(16) 0.0305(17) -0.0008(13) -0.0004(13) -0.0114(13)
C49 0.0320(16) 0.0269(16) 0.0180(14) -0.0024(12) -0.0063(12) -0.0076(13)
C50 0.0267(16) 0.0407(19) 0.0233(16) -0.0112(14) -0.0046(13) -0.0069(14)
C51 0.038(2) 0.073(3) 0.0316(19) -0.0199(19) 0.0045(16) -0.0108(19)
C52 0.0401(19) 0.0328(19) 0.0377(19) -0.0147(16) -0.0046(16) -0.0039(15)
C53 0.0251(15) 0.0204(15) 0.0241(15) -0.0030(12) -0.0085(12) -0.0057(12)
C54 0.0244(15) 0.0211(15) 0.0336(17) -0.0050(13) -0.0100(13) -0.0046(12)
C55 0.0271(17) 0.034(2) 0.056(2) -0.0065(17) -0.0091(16) -0.0070(14)
C56 0.0389(19) 0.041(2) 0.0354(19) -0.0022(16) -0.0166(16) -0.0018(16)
